data_2217276
loop_
_publ_author_name
'Hu, Sheng-Li'
'Li, Yi-Tao'
'Cao, Li-Ping'

_publ_section_title
;<i>N</i>-[(<i>E</i>)-4-Pyridylmethylene]-4-[(<i>E</i>)-4-(4-pyridylmethyleneamino)benzyl]aniline
 tetrahydrate
;
_journal_coeditor_code SF2014
_journal_issue 1
_journal_name_full 'Acta Crystallographica Section E'
_journal_page_first o115
_journal_page_last o115
_journal_paper_doi 10.1107/S1600536807063179
_journal_volume 64
_journal_year 2008
_chemical_formula_iupac 'C25 H20 N4, 4H2 O1'
_chemical_formula_moiety 'C25 H20 N4, 4(H2 O1)'
_chemical_formula_sum 'C25 H28 N4 O4'
_chemical_formula_weight 448.51
_chemical_name_systematic
;
N-[(E)-4-Pyridylmethylene]-4-[(E)-4-(4-pyridylmethyleneamino)benzyl]aniline
tetrahydrate
;
_space_group_IT_number 15
_symmetry_cell_setting monoclinic
_symmetry_space_group_name_Hall '-C 2yc'
_symmetry_space_group_name_H-M 'C 1 2/c 1'
_atom_sites_solution_hydrogens geom
_atom_sites_solution_primary direct
_atom_sites_solution_secondary difmap
_audit_creation_method SHELXL-97
_cell_angle_alpha 90.00
_cell_angle_beta 99.690(10)
_cell_angle_gamma 90.00
_cell_formula_units_Z 4
_cell_length_a 17.7743(14)
_cell_length_b 4.7309(4)
_cell_length_c 28.478(2)
_cell_measurement_reflns_used 2376
_cell_measurement_temperature 294(2)
_cell_measurement_theta_max 27.35
_cell_measurement_theta_min 2.32
_cell_volume 2360.5(3)
_computing_cell_refinement 'SAINT (Bruker, 2001)'
_computing_data_collection 'SMART (Bruker, 2001)'
_computing_data_reduction 'SAINT (Bruker, 2001)'
_computing_molecular_graphics 'SHELXTL (Sheldrick, 2000)'
_computing_publication_material 'SHELXTL (Sheldrick, 2000)'
_computing_structure_refinement 'SHELXL97 (Sheldrick, 1997)'
_computing_structure_solution 'SHELXS97 (Sheldrick, 1997)'
_diffrn_ambient_temperature 294(2)
_diffrn_measured_fraction_theta_full 0.997
_diffrn_measured_fraction_theta_max 0.997
_diffrn_measurement_device_type 'Bruker SMART CCD area-detector'
_diffrn_measurement_method 'phi and omega scans'
_diffrn_radiation_monochromator graphite
_diffrn_radiation_source 'fine-focus sealed tube'
_diffrn_radiation_type MoK\a
_diffrn_radiation_wavelength 0.71073
_diffrn_reflns_av_R_equivalents 0.0223
_diffrn_reflns_av_sigmaI/netI 0.0279
_diffrn_reflns_limit_h_max 21
_diffrn_reflns_limit_h_min -13
_diffrn_reflns_limit_k_max 5
_diffrn_reflns_limit_k_min -5
_diffrn_reflns_limit_l_max 35
_diffrn_reflns_limit_l_min -35
_diffrn_reflns_number 7552
_diffrn_reflns_theta_full 25.99
_diffrn_reflns_theta_max 25.99
_diffrn_reflns_theta_min 2.32
_exptl_absorpt_coefficient_mu 0.087
_exptl_absorpt_correction_T_max 0.9744
_exptl_absorpt_correction_T_min 0.9660
_exptl_absorpt_correction_type none
_exptl_crystal_colour yellow
_exptl_crystal_density_diffrn 1.262
_exptl_crystal_density_method 'not measured'
_exptl_crystal_description block
_exptl_crystal_F_000 952
_exptl_crystal_size_max 0.40
_exptl_crystal_size_mid 0.30
_exptl_crystal_size_min 0.30
_refine_diff_density_max 0.200
_refine_diff_density_min -0.183
_refine_ls_extinction_method none
_refine_ls_goodness_of_fit_ref 1.083
_refine_ls_hydrogen_treatment mixed
_refine_ls_matrix_type full
_refine_ls_number_parameters 162
_refine_ls_number_reflns 2302
_refine_ls_number_restraints 0
_refine_ls_restrained_S_all 1.083
_refine_ls_R_factor_all 0.0702
_refine_ls_R_factor_gt 0.0577
_refine_ls_shift/su_max 0.000
_refine_ls_shift/su_mean 0.000
_refine_ls_structure_factor_coef Fsqd
_refine_ls_weighting_details 'calc w=1/[\s^2^(Fo^2^)+(0.0751P)^2^+1.2009P] where P=(Fo^2^+2Fc^2^)/3'
_refine_ls_weighting_scheme calc
_refine_ls_wR_factor_gt 0.1506
_refine_ls_wR_factor_ref 0.1583
_reflns_number_gt 1850
_reflns_number_total 2302
_reflns_threshold_expression >2sigma(I)
_cod_data_source_file sf2014.cif
_cod_data_source_block I
_cod_depositor_comments
;
The following automatic conversions were performed:
'_symmetry_cell_setting' value 'Monoclinic' changed to 'monoclinic'
according to '/home/saulius/struct/CIF-dictionaries/cif_core.dic'
dictionary named 'cif_core.dic' version 2.4.1 from 2010-06-29.

Automatic conversion script
Id: cif_fix_enum 1527 2010-12-29 10:47:43Z saulius 

The following automatic conversions were performed:

'_symmetry_cell_setting' value 'Monoclinic' changed to 'monoclinic'
according to /home/saulius/struct/CIF-dictionaries/cif_core.dic
dictionary named 'cif_core.dic' version 2.4.1 from 2010-06-29.

Automatic conversion script
Id: cif_fix_values 1715 2011-07-08 13:25:40Z adriana 
;
_cod_original_sg_symbol_Hall '-C 2/c'
_cod_original_sg_symbol_H-M 'C 2/c'
_cod_database_code 2217276
_cod_database_fobs_code 2217276

loop_
_symmetry_equiv_pos_as_xyz
'x, y, z'
'-x, y, -z+1/2'
'x+1/2, y+1/2, z'
'-x+1/2, y+1/2, -z+1/2'
'-x, -y, -z'
'x, -y, z-1/2'
'-x+1/2, -y+1/2, -z'
'x+1/2, -y+1/2, z-1/2'

loop_
_atom_site_type_symbol
_atom_site_label
_atom_site_fract_x
_atom_site_fract_y
_atom_site_fract_z
_atom_site_U_iso_or_equiv
_atom_site_adp_type
_atom_site_calc_flag
_atom_site_refinement_flags
_atom_site_occupancy
C C1 0.5000 0.9902(5) 0.2500 0.0468(6) Uani d S 1
H H1A 0.4695 1.1104 0.2266 0.056 Uiso calc PR 0.50
H H1B 0.5305 1.1104 0.2734 0.056 Uiso calc PR 0.50
C C2 0.44833(9) 0.8053(3) 0.27406(6) 0.0400(4) Uani d . 1
C C3 0.47436(10) 0.6805(4) 0.31775(6) 0.0493(5) Uani d . 1
H H3 0.5231 0.7234 0.3336 0.059 Uiso calc R 1
C C4 0.42989(11) 0.4944(4) 0.33839(7) 0.0504(5) Uani d . 1
H H4 0.4487 0.4148 0.3679 0.060 Uiso calc R 1
C C5 0.35682(10) 0.4251(4) 0.31521(6) 0.0419(4) Uani d . 1
C C6 0.32993(10) 0.5543(4) 0.27215(6) 0.0456(4) Uani d . 1
H H6 0.2808 0.5141 0.2565 0.055 Uiso calc R 1
C C7 0.37470(10) 0.7423(4) 0.25190(6) 0.0449(4) Uani d . 1
H H7 0.3551 0.8276 0.2230 0.054 Uiso calc R 1
C C8 0.32973(11) 0.0807(4) 0.36783(7) 0.0511(5) Uani d . 1
H H8 0.3811 0.0887 0.3814 0.061 Uiso calc R 1
C C9 0.27972(11) -0.1144(4) 0.38837(6) 0.0492(5) Uani d . 1
C C10 0.30718(14) -0.2665(5) 0.42886(8) 0.0658(6) Uani d . 1
H H10 0.3578 -0.2467 0.4435 0.079 Uiso calc R 1
C C11 0.25914(16) -0.4484(5) 0.44754(9) 0.0739(7) Uani d . 1
H H11 0.2788 -0.5490 0.4749 0.089 Uiso calc R 1
C C12 0.16076(14) -0.3398(6) 0.38962(10) 0.0770(7) Uani d . 1
H H12 0.1098 -0.3633 0.3759 0.092 Uiso calc R 1
C C13 0.20413(12) -0.1544(5) 0.36816(8) 0.0642(6) Uani d . 1
H H13 0.1830 -0.0579 0.3406 0.077 Uiso calc R 1
N N1 0.30633(9) 0.2361(3) 0.33305(5) 0.0481(4) Uani d . 1
N N2 0.18689(13) -0.4874(4) 0.42866(8) 0.0748(6) Uani d . 1
O O1 0.49404(13) 0.2296(5) 0.45062(7) 0.0944(7) Uani d . 1
H H1C 0.472(2) 0.249(8) 0.4769(14) 0.142 Uiso d . 1
H H1D 0.521(2) 0.065(9) 0.4559(14) 0.142 Uiso d . 1
O O2 0.42372(14) 0.2747(5) 0.53161(9) 0.1114(8) Uani d . 1
H H2A 0.442(3) 0.440(11) 0.5419(15) 0.167 Uiso d . 1
H H2B 0.386(3) 0.219(10) 0.5448(16) 0.167 Uiso d . 1

loop_
_atom_site_aniso_label
_atom_site_aniso_U_11
_atom_site_aniso_U_22
_atom_site_aniso_U_33
_atom_site_aniso_U_12
_atom_site_aniso_U_13
_atom_site_aniso_U_23
C1 0.0515(15) 0.0357(13) 0.0585(15) 0.000 0.0250(12) 0.000
C2 0.0424(9) 0.0319(8) 0.0501(10) 0.0024(7) 0.0206(7) -0.0036(7)
C3 0.0425(10) 0.0537(11) 0.0523(10) -0.0080(8) 0.0102(8) -0.0007(8)
C4 0.0506(11) 0.0545(11) 0.0463(10) -0.0080(9) 0.0091(8) 0.0062(8)
C5 0.0434(10) 0.0382(9) 0.0481(10) -0.0037(7) 0.0190(7) -0.0058(7)
C6 0.0384(9) 0.0460(10) 0.0528(10) -0.0032(8) 0.0089(7) -0.0003(8)
C7 0.0458(10) 0.0424(10) 0.0487(10) 0.0049(8) 0.0140(8) 0.0042(7)
C8 0.0493(11) 0.0475(10) 0.0589(11) -0.0087(8) 0.0159(9) -0.0010(9)
C9 0.0597(12) 0.0397(10) 0.0530(11) -0.0085(8) 0.0237(9) -0.0064(8)
C10 0.0730(14) 0.0611(13) 0.0651(13) -0.0125(11) 0.0167(11) 0.0066(10)
C11 0.0983(19) 0.0629(14) 0.0663(14) -0.0161(13) 0.0303(13) 0.0112(11)
C12 0.0674(14) 0.0750(16) 0.0933(18) -0.0255(12) 0.0271(13) 0.0000(14)
C13 0.0630(13) 0.0626(13) 0.0695(14) -0.0158(11) 0.0179(10) 0.0047(10)
N1 0.0490(9) 0.0456(9) 0.0527(9) -0.0083(7) 0.0173(7) 0.0003(7)
N2 0.0899(15) 0.0609(12) 0.0839(14) -0.0222(11) 0.0440(12) -0.0001(10)
O1 0.1031(15) 0.1013(15) 0.0787(12) -0.0129(12) 0.0153(10) 0.0224(11)
O2 0.1177(18) 0.0957(16) 0.1373(19) -0.0295(13) 0.0691(15) 0.0062(13)

loop_
_atom_type_symbol
_atom_type_description
_atom_type_scat_dispersion_real
_atom_type_scat_dispersion_imag
_atom_type_scat_source
C C 0.0033 0.0016 'International Tables Vol C Tables 4.2.6.8 and 6.1.1.4'
H H 0.0000 0.0000 'International Tables Vol C Tables 4.2.6.8 and 6.1.1.4'
N N 0.0061 0.0033 'International Tables Vol C Tables 4.2.6.8 and 6.1.1.4'
O O 0.0106 0.0060 'International Tables Vol C Tables 4.2.6.8 and 6.1.1.4'

loop_
_geom_angle_atom_site_label_1
_geom_angle_atom_site_label_2
_geom_angle_atom_site_label_3
_geom_angle_site_symmetry_1
_geom_angle
C2 C1 C2 2_655 109.37(19)
C2 C1 H1A 2_655 109.8
C2 C1 H1A . 109.8
C2 C1 H1B 2_655 109.8
C2 C1 H1B . 109.8
H1A C1 H1B . 108.2
C3 C2 C7 . 117.66(16)
C3 C2 C1 . 121.12(14)
C7 C2 C1 . 121.11(14)
C4 C3 C2 . 121.77(17)
C4 C3 H3 . 119.1
C2 C3 H3 . 119.1
C3 C4 C5 . 120.24(17)
C3 C4 H4 . 119.9
C5 C4 H4 . 119.9
C6 C5 C4 . 118.18(16)
C6 C5 N1 . 116.81(15)
C4 C5 N1 . 124.99(16)
C5 C6 C7 . 121.16(16)
C5 C6 H6 . 119.4
C7 C6 H6 . 119.4
C6 C7 C2 . 120.95(16)
C6 C7 H7 . 119.5
C2 C7 H7 . 119.5
N1 C8 C9 . 122.89(18)
N1 C8 H8 . 118.6
C9 C8 H8 . 118.6
C10 C9 C13 . 117.36(18)
C10 C9 C8 . 120.58(19)
C13 C9 C8 . 122.06(18)
C9 C10 C11 . 119.6(2)
C9 C10 H10 . 120.2
C11 C10 H10 . 120.2
N2 C11 C10 . 123.6(2)
N2 C11 H11 . 118.2
C10 C11 H11 . 118.2
N2 C12 C13 . 124.3(2)
N2 C12 H12 . 117.9
C13 C12 H12 . 117.9
C12 C13 C9 . 118.7(2)
C12 C13 H13 . 120.7
C9 C13 H13 . 120.7
C8 N1 C5 . 120.59(16)
C11 N2 C12 . 116.53(19)
H1C O1 H1D . 104(3)
H2A O2 H2B . 113(4)

loop_
_geom_bond_atom_site_label_1
_geom_bond_atom_site_label_2
_geom_bond_site_symmetry_2
_geom_bond_distance
C1 C2 2_655 1.513(2)
C1 C2 . 1.513(2)
C1 H1A . 0.9700
C1 H1B . 0.9700
C2 C3 . 1.385(3)
C2 C7 . 1.386(3)
C3 C4 . 1.379(2)
C3 H3 . 0.9300
C4 C5 . 1.393(3)
C4 H4 . 0.9300
C5 C6 . 1.382(2)
C5 N1 . 1.420(2)
C6 C7 . 1.382(2)
C6 H6 . 0.9300
C7 H7 . 0.9300
C8 N1 . 1.247(2)
C8 C9 . 1.469(3)
C8 H8 . 0.9300
C9 C10 . 1.377(3)
C9 C13 . 1.383(3)
C10 C11 . 1.380(3)
C10 H10 . 0.9300
C11 N2 . 1.319(3)
C11 H11 . 0.9300
C12 N2 . 1.329(3)
C12 C13 . 1.377(3)
C12 H12 . 0.9300
C13 H13 . 0.9300
O1 H1C . 0.91(4)
O1 H1D . 0.91(4)
O2 H2A . 0.88(5)
O2 H2B . 0.87(5)

loop_
_geom_hbond_atom_site_label_D
_geom_hbond_atom_site_label_H
_geom_hbond_atom_site_label_A
_geom_hbond_site_symmetry_A
_geom_hbond_distance_DH
_geom_hbond_distance_HA
_geom_hbond_distance_DA
_geom_hbond_angle_DHA
C4 H4 O1 . 0.93 2.52 3.443(3) 175.4
O1 H1C O2 . 0.91(4) 1.90(4) 2.810(3) 178(4)
O2 H2B N2 7_546 0.87(5) 1.94(5) 2.782(3) 163(4)
O2 H2A O1 5_666 0.88(5) 1.93(5) 2.765(3) 160(4)
O1 H1D O2 5_656 0.91(4) 1.88(4) 2.799(3) 178(4)

loop_
_geom_torsion_atom_site_label_1
_geom_torsion_atom_site_label_2
_geom_torsion_atom_site_label_3
_geom_torsion_atom_site_label_4
_geom_torsion_site_symmetry_1
_geom_torsion
C2 C1 C2 C3 2_655 79.47(15)
C2 C1 C2 C7 2_655 -96.86(15)
C7 C2 C3 C4 . 1.5(3)
C1 C2 C3 C4 . -174.93(16)
C2 C3 C4 C5 . 0.5(3)
C3 C4 C5 C6 . -2.0(3)
C3 C4 C5 N1 . 179.84(16)
C4 C5 C6 C7 . 1.5(3)
N1 C5 C6 C7 . 179.84(15)
C5 C6 C7 C2 . 0.5(3)
C3 C2 C7 C6 . -2.0(2)
C1 C2 C7 C6 . 174.46(16)
N1 C8 C9 C10 . -175.31(19)
N1 C8 C9 C13 . 5.0(3)
C13 C9 C10 C11 . -0.3(3)
C8 C9 C10 C11 . 179.97(19)
C9 C10 C11 N2 . 0.1(4)
N2 C12 C13 C9 . -0.7(4)
C10 C9 C13 C12 . 0.6(3)
C8 C9 C13 C12 . -179.7(2)
C9 C8 N1 C5 . 178.70(15)
C6 C5 N1 C8 . 169.49(17)
C4 C5 N1 C8 . -12.3(3)
C10 C11 N2 C12 . -0.1(4)
C13 C12 N2 C11 . 0.5(4)
